data_1566306
loop_
_publ_author_name
'Jia, Qiang-Qiang'
'Luo, Qing-Feng'
'Ni, Hao-Fei'
'Su, Chang-Yuan'
'Fu, Da-Wei'
'Xie, Li-Yan'
'Lu, Hai-Feng'

_publ_section_title
;
 High-Sensitivity Organic--Inorganic Hybrid Materials with Reversible
 Thermochromic Property and Dielectric Switching
;
_journal_issue 3
_journal_name_full 'The Journal of Physical Chemistry C'
_journal_page_first 1552
_journal_page_last 1557
_journal_paper_doi 10.1021/acs.jpcc.1c10347
_journal_volume 126
_journal_year 2022
_chemical_formula_moiety 'I4 Pb, C6 H10 N2'
_chemical_formula_sum 'C6 H10 I4 N2 Pb'
_chemical_formula_weight 824.95
_space_group_crystal_system monoclinic
_space_group_IT_number 14
_space_group_name_Hall '-P 2ybc'
_space_group_name_H-M_alt 'P 1 21/c 1'
_atom_sites_solution_hydrogens geom
_audit_creation_date 2021-11-21
_audit_creation_method
;
Olex2 1.2
(compiled 2018.05.29 svn.r3508 for OlexSys, GUI svn.r5506)
;
_cell_angle_alpha 90
_cell_angle_beta 105.605(2)
_cell_angle_gamma 90
_cell_formula_units_Z 4
_cell_length_a 12.9783(5)
_cell_length_b 14.4105(6)
_cell_length_c 8.3810(4)
_cell_measurement_reflns_used 9994
_cell_measurement_temperature 300(2)
_cell_measurement_theta_max 27.42
_cell_measurement_theta_min 2.83
_cell_volume 1509.67(11)
_computing_molecular_graphics 'Olex2 (Dolomanov et al., 2009)'
_computing_publication_material 'Olex2 (Dolomanov et al., 2009)'
_computing_structure_refinement 'ShelXL (Sheldrick, 2015)'
_computing_structure_solution 'SHELXT 2018/2 (Sheldrick, 2018)'
_diffrn_ambient_temperature 300.0
_diffrn_measured_fraction_theta_full 0.998
_diffrn_measured_fraction_theta_max 0.998
_diffrn_measurement_device_type 'Bruker APEX-II CCD'
_diffrn_measurement_method '\f and \w scans'
_diffrn_radiation_type MoK\a
_diffrn_radiation_wavelength 0.71073
_diffrn_reflns_av_R_equivalents 0.0751
_diffrn_reflns_av_unetI/netI 0.0340
_diffrn_reflns_Laue_measured_fraction_full 0.998
_diffrn_reflns_Laue_measured_fraction_max 0.998
_diffrn_reflns_limit_h_max 15
_diffrn_reflns_limit_h_min -15
_diffrn_reflns_limit_k_max 17
_diffrn_reflns_limit_k_min -17
_diffrn_reflns_limit_l_max 9
_diffrn_reflns_limit_l_min -9
_diffrn_reflns_number 37919
_diffrn_reflns_point_group_measured_fraction_full 0.998
_diffrn_reflns_point_group_measured_fraction_max 0.998
_diffrn_reflns_theta_full 24.977
_diffrn_reflns_theta_max 24.977
_diffrn_reflns_theta_min 2.157
_diffrn_standards_number 0
_exptl_absorpt_coefficient_mu 19.325
_exptl_absorpt_correction_type none
_exptl_crystal_density_diffrn 3.630
_exptl_crystal_description block
_exptl_crystal_F_000 1416
_refine_diff_density_max 0.883
_refine_diff_density_min -1.997
_refine_diff_density_rms 0.283
_refine_ls_extinction_method none
_refine_ls_goodness_of_fit_ref 1.128
_refine_ls_hydrogen_treatment constr
_refine_ls_matrix_type full
_refine_ls_number_parameters 119
_refine_ls_number_reflns 2649
_refine_ls_number_restraints 0
_refine_ls_restrained_S_all 1.128
_refine_ls_R_factor_all 0.0287
_refine_ls_R_factor_gt 0.0258
_refine_ls_shift/su_max 0.002
_refine_ls_shift/su_mean 0.000
_refine_ls_structure_factor_coef Fsqd
_refine_ls_weighting_details 'w=1/[\s^2^(Fo^2^)+(0.0334P)^2^+0.4888P] where P=(Fo^2^+2Fc^2^)/3'
_refine_ls_weighting_scheme calc
_refine_ls_wR_factor_gt 0.0586
_refine_ls_wR_factor_ref 0.0614
_reflns_Friedel_coverage 0.000
_reflns_number_gt 2459
_reflns_number_total 2649
_reflns_threshold_expression 'I > 2\s(I)'
_cod_data_source_file jp1c10347_si_005.cif
_cod_data_source_block w_c
_cod_database_code 1566306
_shelx_shelxl_version_number 2016/6
_shelx_space_group_comment
;
The symmetry employed for this shelxl refinement is uniquely defined
by the following loop, which should always be used as a source of
symmetry information in preference to the above space-group names.
They are only intended as comments.
;
_olex2_refinement_description
;
1. Fixed Uiso
 At 1.2 times of:
  All C(H) groups, All C(H,H) groups, All N(H) groups, All N(H,H,H) groups
2.a Secondary CH2 refined with riding coordinates:
 C00C(H00F,H00G)
2.b Aromatic/amide H refined with riding coordinates:
 N006(H006), C007(H007), C00A(H00D), C00B(H00E), C00D(H00H)
2.c Idealised Me refined as rotating group:
 N009(H00A,H00B,H00C)
;
_olex2_submission_special_instructions 'No special instructions were received'

loop_
_space_group_symop_operation_xyz
'x, y, z'
'-x, y+1/2, -z+1/2'
'-x, -y, -z'
'x, -y-1/2, z-1/2'

loop_
_atom_site_label
_atom_site_type_symbol
_atom_site_fract_x
_atom_site_fract_y
_atom_site_fract_z
_atom_site_U_iso_or_equiv
_atom_site_adp_type
_atom_site_occupancy
_atom_site_site_symmetry_order
_atom_site_calc_flag
_atom_site_refinement_flags_posn
_atom_site_refinement_flags_adp
_atom_site_refinement_flags_occupancy
_atom_site_disorder_assembly
_atom_site_disorder_group
Pb00 Pb 0.76582(2) 0.33120(2) 0.61633(3) 0.03308(9) Uani 1 1 d . . . . .
I002 I 0.62077(3) 0.34117(3) 0.87814(5) 0.03599(12) Uani 1 1 d . . . . .
I003 I 0.61485(3) 0.46349(3) 0.36095(5) 0.04262(12) Uani 1 1 d . . . . .
I004 I 0.93784(3) 0.29045(3) 0.41489(5) 0.03985(12) Uani 1 1 d . . . . .
I005 I 0.88403(3) 0.50842(3) 0.77038(5) 0.04212(13) Uani 1 1 d . . . . .
N006 N 0.3895(4) 0.2208(3) 1.0385(7) 0.0421(12) Uani 1 1 d . . . . .
H006 H 0.435267 0.180172 1.088955 0.051 Uiso 1 1 calc R . . . .
C007 C 0.2282(5) 0.2555(4) 0.8443(8) 0.0434(15) Uani 1 1 d . . . . .
H007 H 0.167345 0.235687 0.764945 0.052 Uiso 1 1 calc R . . . .
C008 C 0.2435(4) 0.3493(4) 0.8809(7) 0.0348(13) Uani 1 1 d . . . . .
N009 N 0.1752(4) 0.5113(3) 0.8403(7) 0.0457(13) Uani 1 1 d . . . . .
H00A H 0.120701 0.545699 0.783454 0.055 Uiso 1 1 calc GR . . . .
H00B H 0.235566 0.531283 0.820917 0.055 Uiso 1 1 calc GR . . . .
H00C H 0.180251 0.515845 0.948076 0.055 Uiso 1 1 calc GR . . . .
C00A C 0.3025(6) 0.1925(4) 0.9251(9) 0.0499(17) Uani 1 1 d . . . . .
H00D H 0.292281 0.129689 0.900720 0.060 Uiso 1 1 calc R . . . .
C00B C 0.3353(5) 0.3762(4) 0.9983(8) 0.0407(14) Uani 1 1 d . . . . .
H00E H 0.347693 0.438693 1.024413 0.049 Uiso 1 1 calc R . . . .
C00C C 0.1573(5) 0.4146(5) 0.7888(9) 0.0516(17) Uani 1 1 d . . . . .
H00F H 0.152022 0.410440 0.671368 0.062 Uiso 1 1 calc R . . . .
H00G H 0.089365 0.394596 0.804747 0.062 Uiso 1 1 calc R . . . .
C00D C 0.4081(5) 0.3106(4) 1.0765(8) 0.0413(15) Uani 1 1 d . . . . .
H00H H 0.470135 0.328379 1.155554 0.050 Uiso 1 1 calc R . . . .

loop_
_atom_site_aniso_label
_atom_site_aniso_U_11
_atom_site_aniso_U_22
_atom_site_aniso_U_33
_atom_site_aniso_U_23
_atom_site_aniso_U_13
_atom_site_aniso_U_12
Pb00 0.03487(15) 0.03239(14) 0.03258(14) -0.00097(8) 0.01012(10) -0.00031(9)
I002 0.0335(2) 0.0349(2) 0.0402(2) -0.00186(15) 0.01097(17) 0.00030(15)
I003 0.0435(2) 0.0364(2) 0.0414(2) -0.00152(16) 0.00023(18) 0.00325(17)
I004 0.0377(2) 0.0452(2) 0.0385(2) -0.00535(17) 0.01352(17) -0.00316(17)
I005 0.0322(2) 0.0339(2) 0.0555(3) -0.00159(17) 0.00350(18) -0.00157(15)
N006 0.037(3) 0.035(3) 0.051(3) 0.010(2) 0.005(2) 0.001(2)
C007 0.038(3) 0.034(3) 0.050(4) -0.004(3) -0.003(3) -0.009(3)
C008 0.028(3) 0.038(3) 0.039(3) -0.002(2) 0.010(3) -0.002(2)
N009 0.043(3) 0.039(3) 0.052(3) 0.006(2) 0.007(2) 0.005(2)
C00A 0.051(4) 0.030(3) 0.063(5) 0.000(3) 0.005(3) -0.006(3)
C00B 0.034(3) 0.035(3) 0.047(4) 0.001(3) 0.002(3) -0.002(3)
C00C 0.041(3) 0.039(4) 0.064(4) -0.006(3) -0.004(3) 0.010(3)
C00D 0.032(3) 0.044(3) 0.042(4) 0.000(3) 0.000(3) -0.006(3)

loop_
_atom_type_symbol
_atom_type_description
_atom_type_scat_dispersion_real
_atom_type_scat_dispersion_imag
_atom_type_scat_source
C C 0.0033 0.0016 'International Tables Vol C Tables 4.2.6.8 and 6.1.1.4'
H H 0.0000 0.0000 'International Tables Vol C Tables 4.2.6.8 and 6.1.1.4'
I I -0.4742 1.8119 'International Tables Vol C Tables 4.2.6.8 and 6.1.1.4'
N N 0.0061 0.0033 'International Tables Vol C Tables 4.2.6.8 and 6.1.1.4'
Pb Pb -3.3944 10.1111 'International Tables Vol C Tables 4.2.6.8 and 6.1.1.4'

loop_
_geom_angle_atom_site_label_1
_geom_angle_atom_site_label_2
_geom_angle_atom_site_label_3
_geom_angle
_geom_angle_site_symmetry_1
_geom_angle_site_symmetry_3
_geom_angle_publ_flag
I002 Pb00 I002 95.640(11) . 4_565 ?
I002 Pb00 I004 84.841(11) . 4_566 ?
I003 Pb00 I002 93.720(12) . . ?
I003 Pb00 I002 84.154(11) . 4_565 ?
I003 Pb00 I004 173.841(13) . 4_566 ?
I003 Pb00 I004 98.537(13) . . ?
I004 Pb00 I002 101.937(11) 4_566 4_565 ?
I004 Pb00 I002 167.718(13) . . ?
I004 Pb00 I002 84.903(11) . 4_565 ?
I004 Pb00 I004 83.047(10) . 4_566 ?
I005 Pb00 I002 169.143(13) . 4_565 ?
I005 Pb00 I002 89.656(12) . . ?
I005 Pb00 I003 86.054(12) . . ?
I005 Pb00 I004 87.948(12) . 4_566 ?
I005 Pb00 I004 91.938(12) . . ?
Pb00 I002 Pb00 91.954(11) . 4_566 ?
Pb00 I004 Pb00 94.045(12) . 4_565 ?
C00A N006 C00D 122.1(5) . . ?
C00A C007 C008 119.9(6) . . ?
C007 C008 C00C 116.9(5) . . ?
C00B C008 C007 118.4(5) . . ?
C00B C008 C00C 124.7(6) . . ?
N006 C00A C007 120.1(6) . . ?
C00D C00B C008 119.9(6) . . ?
N009 C00C C008 114.1(5) . . ?
N006 C00D C00B 119.7(5) . . ?

loop_
_geom_bond_atom_site_label_1
_geom_bond_atom_site_label_2
_geom_bond_distance
_geom_bond_site_symmetry_2
_geom_bond_publ_flag
Pb00 I002 3.2559(5) . ?
Pb00 I002 3.4171(4) 4_565 ?
Pb00 I003 3.1302(4) . ?
Pb00 I004 3.3635(4) 4_566 ?
Pb00 I004 3.1949(4) . ?
Pb00 I005 3.0785(4) . ?
N006 C00A 1.329(8) . ?
N006 C00D 1.339(8) . ?
C007 C008 1.388(8) . ?
C007 C00A 1.365(9) . ?
C008 C00B 1.382(8) . ?
C008 C00C 1.506(8) . ?
N009 C00C 1.459(8) . ?
C00B C00D 1.373(9) . ?
